data_9013609
loop_
_publ_author_name
'Ullrich, A.'
'Miletich, R.'
'Nestola, F.'
'Weikusat, C.'
'Ohashi, H.'

_publ_section_title
;Lattice compression and structural behavior of NaVSi2O6 clinopyroxene to 11
 GPa Note: P = 3.47 GPa
;
_journal_name_full 'American Mineralogist'
_journal_page_first 557
_journal_page_last 564
_journal_paper_doi 10.2138/am.2009.2993
_journal_volume 94
_journal_year 2009
_chemical_formula_structural NaVSi2O7
_chemical_formula_sum 'Na O6 Si2 V'
_space_group_IT_number 15
_symmetry_space_group_name_Hall '-C 2yc'
_symmetry_space_group_name_H-M 'C 1 2/c 1'
_cell_angle_alpha 90
_cell_angle_beta 106.82
_cell_angle_gamma 90
_cell_length_a 9.566
_cell_length_b 8.659
_cell_length_c 5.252
_cell_formula_units_Z 4
_cell_volume 416.422
_database_code_amcsd 0004899
_diffrn_ambient_pressure 3.47e+06
_exptl_crystal_density_diffrn 3.606
_cod_original_formula_sum 'Na V Si2 O6'
_cod_database_code 9013609
_amcsd_formula_title NaVSi2O6

loop_
_space_group_symop_operation_xyz
x,y,z
1/2+x,1/2+y,z
x,-y,1/2+z
1/2+x,1/2-y,1/2+z
-x,y,1/2-z
1/2-x,1/2+y,1/2-z
-x,-y,-z
1/2-x,1/2-y,-z

loop_
_atom_site_label
_atom_site_fract_x
_atom_site_fract_y
_atom_site_fract_z
_atom_site_U_iso_or_equiv
Na 0.00000 0.30490 0.25000 0.01510
V 0.00000 0.90590 0.25000 0.00720
Si 0.29210 0.09180 0.23970 0.00760
O1 0.11430 0.08230 0.14510 0.00760
O2 0.36050 0.25900 0.31230 0.01100
O3 0.35280 0.01330 0.00910 0.01010

loop_
_cod_related_entry_id
_cod_related_entry_database
_cod_related_entry_code
1 AMCSD 0004899
